data_4002886
loop_
_publ_author_name
'Abeysinghe, Dileka'
'Huq, Ashfia'
'Yeon, Jeongho'
'Smith, Mark D.'
'zur Loye, Hans-Conrad'

_publ_section_title
;
 In Situ Neutron Diffraction Studies of the Flux Crystal Growth of the
 Reduced Molybdates La4Mo2O11 and Ce4Mo2O11: Revealing Unexpected
 Mixed-Valent Transient Intermediates and Determining the Sequence of
 Events during Crystal Growth
;
_journal_name_full 'Chemistry of Materials'
_journal_paper_doi 10.1021/acs.chemmater.8b00072
_journal_year 2018
_chemical_formula_sum 'Ce4 Mo2 O11'
_chemical_formula_weight 928.36
_chemical_name_systematic
; 
 ? 
;
_space_group_IT_number 86
_space_group_name_Hall '-P 4bc'
_space_group_name_H-M_alt 'P 42/n :2'
_symmetry_cell_setting tetragonal
_symmetry_space_group_name_Hall '-P 4bc'
_symmetry_space_group_name_H-M 'P 42/n :2'
_atom_sites_solution_primary direct
_atom_sites_solution_secondary difmap
_audit_creation_method SHELXL-97
_cell_angle_alpha 90.00
_cell_angle_beta 90.00
_cell_angle_gamma 90.00
_cell_formula_units_Z 4
_cell_length_a 12.9065(6)
_cell_length_b 12.9065(6)
_cell_length_c 5.6194(5)
_cell_measurement_reflns_used 3120
_cell_measurement_temperature 294(2)
_cell_measurement_theta_max 28.3417
_cell_measurement_theta_min 4.9950
_cell_volume 936.07(10)
_computing_cell_refinement 'SAINT-Plus Version 6.45 (Bruker, 2001)'
_computing_data_collection 'SMART Version 5.631 (Bruker, 2001)'
_computing_data_reduction 'SAINT-Plus Version 6.45 (Bruker, 2001)'
_computing_molecular_graphics various
_computing_publication_material various
_computing_structure_refinement 'SHELXL-2014/6 (Sheldrick, 2014)'
_computing_structure_solution 'SHELXS97 (Sheldrick, 2008)'
_diffrn_ambient_temperature 294(2)
_diffrn_measured_fraction_theta_full 1.000
_diffrn_measured_fraction_theta_max 1.000
_diffrn_measurement_device_type 'Bruker SMART APEX CCD diffractometer'
_diffrn_measurement_method 'omega and phi scans'
_diffrn_radiation_type MoK\a
_diffrn_radiation_wavelength 0.71073
_diffrn_reflns_av_R_equivalents 0.0581
_diffrn_reflns_av_sigmaI/netI 0.0272
_diffrn_reflns_limit_h_max 17
_diffrn_reflns_limit_h_min -17
_diffrn_reflns_limit_k_max 17
_diffrn_reflns_limit_k_min -17
_diffrn_reflns_limit_l_max 7
_diffrn_reflns_limit_l_min -7
_diffrn_reflns_number 12017
_diffrn_reflns_theta_full 28.34
_diffrn_reflns_theta_max 28.34
_diffrn_reflns_theta_min 2.23
_diffrn_source 'sealed tube'
_exptl_absorpt_coefficient_mu 21.690
_exptl_absorpt_correction_T_max 0.6709
_exptl_absorpt_correction_T_min 0.2203
_exptl_absorpt_correction_type multi-scan
_exptl_absorpt_process_details 'SADABS Version 2014/4 (Bruker, 2014)'
_exptl_crystal_colour black
_exptl_crystal_density_diffrn 6.587
_exptl_crystal_density_method 'not measured'
_exptl_crystal_description needle
_exptl_crystal_F_000 1616
_exptl_crystal_size_max 0.10
_exptl_crystal_size_mid 0.02
_exptl_crystal_size_min 0.02
_refine_diff_density_max 4.718
_refine_diff_density_min -1.245
_refine_diff_density_rms 0.422
_refine_ls_extinction_method none
_refine_ls_goodness_of_fit_ref 1.106
_refine_ls_matrix_type full
_refine_ls_number_parameters 77
_refine_ls_number_reflns 1175
_refine_ls_number_restraints 0
_refine_ls_restrained_S_all 1.106
_refine_ls_R_factor_all 0.0445
_refine_ls_R_factor_gt 0.0365
_refine_ls_shift/su_max 0.000
_refine_ls_shift/su_mean 0.000
_refine_ls_structure_factor_coef Fsqd
_refine_ls_weighting_details 'calc w=1/[\s^2^(Fo^2^)+(0.0533P)^2^+2.9189P] where P=(Fo^2^+2Fc^2^)/3'
_refine_ls_weighting_scheme calc
_refine_ls_wR_factor_gt 0.0875
_refine_ls_wR_factor_ref 0.0924
_reflns_number_gt 997
_reflns_number_total 1175
_reflns_threshold_expression >2sigma(I)
_cod_data_source_file cm8b00072_si_001.cif
_cod_data_source_block Ce4Mo2O11
_cod_depositor_comments
;
The following automatic conversions were performed:

'_symmetry_cell_setting' value 'Tetragonal' changed to 'tetragonal'
according to
/home/data/users/saulius/crontab/automatic-downloads/rss-feeds/ACS/lib/dictionaries/cif_core.dic
dictionary named 'cif_core.dic' version 2.4.2 from 2011-04-26.

Automatic conversion script
Id: cif_fix_values 4973 2017-02-22 13:04:09Z antanas 
;
_cod_original_sg_symbol_Hall '-P 4bc '
_cod_original_sg_symbol_H-M 'P 42/n'
_cod_database_code 4002886

loop_
_symmetry_equiv_pos_as_xyz
'x, y, z'
'-x+1/2, -y+1/2, z'
'-y, x+1/2, z+1/2'
'y+1/2, -x, z+1/2'
'-x, -y, -z'
'x-1/2, y-1/2, -z'
'y, -x-1/2, -z-1/2'
'-y-1/2, x, -z-1/2'

loop_
_atom_site_label
_atom_site_type_symbol
_atom_site_fract_x
_atom_site_fract_y
_atom_site_fract_z
_atom_site_U_iso_or_equiv
_atom_site_adp_type
_atom_site_occupancy
_atom_site_symmetry_multiplicity
_atom_site_calc_flag
_atom_site_refinement_flags
Ce1 Ce 0.80296(4) 0.38735(4) 0.07944(10) 0.02206(17) Uani 1 1 d .
Ce2 Ce 0.88199(4) 0.68151(4) -0.00390(9) 0.02163(17) Uani 1 1 d .
Mo1 Mo 0.52489(6) 0.40896(6) 0.07802(14) 0.0208(2) Uani 1 1 d .
O1 O 0.6485(5) 0.2965(5) 0.0015(12) 0.0238(13) Uani 1 1 d .
O2 O 0.4707(5) 0.3062(5) 0.3021(10) 0.0219(12) Uani 1 1 d .
O3 O 0.4564(5) 0.3393(5) -0.1771(11) 0.0227(12) Uani 1 1 d .
O4 O 0.6268(5) 0.4535(5) 0.2849(12) 0.0260(13) Uani 1 1 d .
O5 O 0.4139(5) 0.5013(5) 0.1896(11) 0.0249(13) Uani 1 1 d .
O6 O 0.7500 0.7500 -0.2500 0.021(2) Uani 1 4 d S
O7 O 0.7500 0.7500 0.2500 0.020(2) Uani 1 4 d S

loop_
_atom_site_aniso_label
_atom_site_aniso_U_11
_atom_site_aniso_U_22
_atom_site_aniso_U_33
_atom_site_aniso_U_23
_atom_site_aniso_U_13
_atom_site_aniso_U_12
Ce1 0.0215(3) 0.0198(3) 0.0249(3) -0.00009(18) 0.00108(18) -0.00087(17)
Ce2 0.0197(3) 0.0197(3) 0.0255(3) -0.00049(18) -0.00052(18) 0.00028(16)
Mo1 0.0185(4) 0.0194(4) 0.0245(4) -0.0009(3) 0.0001(3) -0.0002(3)
O1 0.020(3) 0.020(3) 0.031(3) 0.000(2) -0.002(3) -0.002(2)
O2 0.020(3) 0.022(3) 0.023(3) -0.001(2) 0.002(2) 0.001(2)
O3 0.025(3) 0.022(3) 0.022(3) 0.000(2) 0.003(2) -0.003(2)
O4 0.025(3) 0.022(3) 0.032(4) 0.002(3) -0.004(3) 0.001(2)
O5 0.027(3) 0.021(3) 0.027(3) 0.002(2) -0.001(3) 0.000(2)
O6 0.018(3) 0.018(3) 0.027(6) 0.000 0.000 0.000
O7 0.018(3) 0.018(3) 0.026(6) 0.000 0.000 0.000

loop_
_atom_type_symbol
_atom_type_description
_atom_type_scat_dispersion_real
_atom_type_scat_dispersion_imag
_atom_type_scat_source
O O 0.0106 0.0060 'International Tables Vol C Tables 4.2.6.8 and 6.1.1.4'
Mo Mo -1.6832 0.6857 'International Tables Vol C Tables 4.2.6.8 and 6.1.1.4'
Ce Ce -0.2486 2.6331 'International Tables Vol C Tables 4.2.6.8 and 6.1.1.4'

loop_
_geom_angle_atom_site_label_1
_geom_angle_atom_site_label_2
_geom_angle_atom_site_label_3
_geom_angle
_geom_angle_site_symmetry_1
_geom_angle_site_symmetry_3
O1 Ce1 O2 105.9(2) . 4_564
O1 Ce1 O1 93.3(2) . 4_565
O2 Ce1 O1 141.4(2) 4_564 4_565
O1 Ce1 O3 131.9(2) . 4_565
O2 Ce1 O3 74.6(2) 4_564 4_565
O1 Ce1 O3 67.7(2) 4_565 4_565
O1 Ce1 O1 72.9(3) . 2_655
O2 Ce1 O1 127.3(2) 4_564 2_655
O1 Ce1 O1 89.9(2) 4_565 2_655
O3 Ce1 O1 145.4(2) 4_565 2_655
O1 Ce1 O4 119.1(2) . 4_564
O2 Ce1 O4 67.79(19) 4_564 4_564
O1 Ce1 O4 130.3(2) 4_565 4_564
O3 Ce1 O4 105.7(2) 4_565 4_564
O1 Ce1 O4 68.1(2) 2_655 4_564
O1 Ce1 O4 61.4(2) . .
O2 Ce1 O4 92.94(19) 4_564 .
O1 Ce1 O4 67.06(19) 4_565 .
O3 Ce1 O4 70.43(19) 4_565 .
O1 Ce1 O4 126.16(19) 2_655 .
O4 Ce1 O4 160.4(2) 4_564 .
O1 Ce1 O5 153.1(2) . 8_756
O2 Ce1 O5 100.80(18) 4_564 8_756
O1 Ce1 O5 67.0(2) 4_565 8_756
O3 Ce1 O5 59.06(19) 4_565 8_756
O1 Ce1 O5 88.38(19) 2_655 8_756
O4 Ce1 O5 68.38(18) 4_564 8_756
O4 Ce1 O5 120.93(19) . 8_756
O1 Ce1 Mo1 132.58(17) . 4_565
O2 Ce1 Mo1 106.25(14) 4_564 4_565
O1 Ce1 Mo1 41.51(16) 4_565 4_565
O3 Ce1 Mo1 34.81(14) 4_565 4_565
O1 Ce1 Mo1 111.71(16) 2_655 4_565
O4 Ce1 Mo1 104.93(15) 4_564 4_565
O4 Ce1 Mo1 82.98(14) . 4_565
O5 Ce1 Mo1 37.98(12) 8_756 4_565
O1 Ce1 Mo1 111.09(17) . 4_564
O2 Ce1 Mo1 35.49(14) 4_564 4_564
O1 Ce1 Mo1 155.38(16) 4_565 4_564
O3 Ce1 Mo1 96.46(14) 4_565 4_564
O1 Ce1 Mo1 94.12(15) 2_655 4_564
O4 Ce1 Mo1 33.40(14) 4_564 4_564
O4 Ce1 Mo1 127.05(14) . 4_564
O5 Ce1 Mo1 88.88(13) 8_756 4_564
Mo1 Ce1 Mo1 115.40(3) 4_565 4_564
O1 Ce1 Mo1 36.29(16) . .
O2 Ce1 Mo1 87.53(14) 4_564 .
O1 Ce1 Mo1 88.99(15) 4_565 .
O3 Ce1 Mo1 97.27(14) 4_565 .
O1 Ce1 Mo1 108.90(14) 2_655 .
O4 Ce1 Mo1 139.56(14) 4_564 .
O4 Ce1 Mo1 29.93(13) . .
O5 Ce1 Mo1 150.71(13) 8_756 .
Mo1 Ce1 Mo1 112.74(2) 4_565 .
Mo1 Ce1 Mo1 112.41(2) 4_564 .
O1 Ce1 Ce1 39.68(16) . 2_655
O2 Ce1 Ce1 135.79(14) 4_564 2_655
O1 Ce1 Ce1 78.99(16) 4_565 2_655
O3 Ce1 Ce1 145.70(14) 4_565 2_655
O1 Ce1 Ce1 37.09(14) 2_655 2_655
O4 Ce1 Ce1 101.92(14) 4_564 2_655
O4 Ce1 Ce1 89.54(13) . 2_655
O5 Ce1 Ce1 115.43(13) 8_756 2_655
Mo1 Ce1 Ce1 117.839(17) 4_565 2_655
Mo1 Ce1 Ce1 117.717(17) 4_564 2_655
Mo1 Ce1 Ce1 73.357(19) . 2_655
O6 Ce2 O7 72.402(14) . .
O6 Ce2 O2 75.65(14) . 4_564
O7 Ce2 O2 106.11(14) . 4_564
O6 Ce2 O3 102.29(14) . 6_665
O7 Ce2 O3 74.15(14) . 6_665
O2 Ce2 O3 177.6(2) 4_564 6_665
O6 Ce2 O4 169.68(14) . 8_756
O7 Ce2 O4 114.02(15) . 8_756
O2 Ce2 O4 108.93(19) 4_564 8_756
O3 Ce2 O4 72.9(2) 6_665 8_756
O6 Ce2 O2 73.02(13) . 6_665
O7 Ce2 O2 118.11(13) . 6_665
O2 Ce2 O2 112.76(9) 4_564 6_665
O3 Ce2 O2 65.32(19) 6_665 6_665
O4 Ce2 O2 96.66(19) 8_756 6_665
O6 Ce2 O3 120.85(13) . 4_565
O7 Ce2 O3 71.50(13) . 4_565
O2 Ce2 O3 71.49(19) 4_564 4_565
O3 Ce2 O3 110.72(10) 6_665 4_565
O4 Ce2 O3 69.45(19) 8_756 4_565
O2 Ce2 O3 165.93(19) 6_665 4_565
O6 Ce2 O5 102.40(13) . 4_564
O7 Ce2 O5 170.19(13) . 4_564
O2 Ce2 O5 64.22(19) 4_564 4_564
O3 Ce2 O5 115.4(2) 6_665 4_564
O4 Ce2 O5 72.42(19) 8_756 4_564
O2 Ce2 O5 66.83(19) 6_665 4_564
O3 Ce2 O5 105.41(19) 4_565 4_564
O6 Ce2 Mo1 89.797(18) . 6_665
O7 Ce2 Mo1 97.854(19) . 6_665
O2 Ce2 Mo1 146.28(14) 4_564 6_665
O3 Ce2 Mo1 31.88(14) 6_665 6_665
O4 Ce2 Mo1 81.42(14) 8_756 6_665
O2 Ce2 Mo1 33.59(13) 6_665 6_665
O3 Ce2 Mo1 140.10(13) 4_565 6_665
O5 Ce2 Mo1 90.35(14) 4_564 6_665
O6 Ce2 Mo1 87.955(19) . 4_564
O7 Ce2 Mo1 137.57(2) . 4_564
O2 Ce2 Mo1 31.53(14) 4_564 4_564
O3 Ce2 Mo1 148.02(15) 6_665 4_564
O4 Ce2 Mo1 91.70(15) 8_756 4_564
O2 Ce2 Mo1 89.70(13) 6_665 4_564
O3 Ce2 Mo1 88.55(13) 4_565 4_564
O5 Ce2 Mo1 32.71(13) 4_564 4_564
Mo1 Ce2 Mo1 119.834(15) 6_665 4_564
O6 Ce2 Ce2 35.775(12) . 2_665
O7 Ce2 Ce2 36.627(12) . 2_665
O2 Ce2 Ce2 90.86(14) 4_564 2_665
O3 Ce2 Ce2 88.03(14) 6_665 2_665
O4 Ce2 Ce2 149.93(15) 8_756 2_665
O2 Ce2 Ce2 96.10(13) 6_665 2_665
O3 Ce2 Ce2 97.26(13) 4_565 2_665
O5 Ce2 Ce2 137.62(13) 4_564 2_665
Mo1 Ce2 Ce2 94.68(2) 6_665 2_665
Mo1 Ce2 Ce2 115.490(19) 4_564 2_665
O6 Ce2 Ce2 35.008(6) . 7_575
O7 Ce2 Ce2 91.624(13) . 7_575
O2 Ce2 Ce2 41.10(14) 4_564 7_575
O3 Ce2 Ce2 136.71(14) 6_665 7_575
O4 Ce2 Ce2 147.21(15) 8_756 7_575
O2 Ce2 Ce2 87.99(13) 6_665 7_575
O3 Ce2 Ce2 102.49(13) 4_565 7_575
O5 Ce2 Ce2 79.85(13) 4_564 7_575
Mo1 Ce2 Ce2 116.44(2) 6_665 7_575
Mo1 Ce2 Ce2 55.764(18) 4_564 7_575
Ce2 Ce2 Ce2 60.313(7) 2_665 7_575
O4 Mo1 O3 161.6(3) . .
O4 Mo1 O2 93.4(3) . .
O3 Mo1 O2 89.9(2) . .
O4 Mo1 O5 97.5(3) . .
O3 Mo1 O5 100.8(3) . .
O2 Mo1 O5 86.9(2) . .
O4 Mo1 O5 90.6(3) . 5_665
O3 Mo1 O5 83.9(2) . 5_665
O2 Mo1 O5 171.6(2) . 5_665
O5 Mo1 O5 99.9(2) . 5_665
O4 Mo1 O1 79.2(3) . .
O3 Mo1 O1 83.0(3) . .
O2 Mo1 O1 86.4(2) . .
O5 Mo1 O1 172.3(3) . .
O5 Mo1 O1 87.1(2) 5_665 .
O4 Mo1 Mo1 96.17(19) . 5_665
O3 Mo1 Mo1 93.36(19) . 5_665
O2 Mo1 Mo1 138.07(18) . 5_665
O5 Mo1 Mo1 51.47(18) . 5_665
O5 Mo1 Mo1 48.43(17) 5_665 5_665
O1 Mo1 Mo1 135.46(18) . 5_665
O4 Mo1 Ce1 114.6(2) . 3_644
O3 Mo1 Ce1 47.89(18) . 3_644
O2 Mo1 Ce1 112.70(17) . 3_644
O5 Mo1 Ce1 140.18(18) . 3_644
O5 Mo1 Ce1 58.88(17) 5_665 3_644
O1 Mo1 Ce1 46.76(18) . 3_644
Mo1 Mo1 Ce1 99.96(4) 5_665 3_644
O4 Mo1 Ce1 49.69(19) . 3_645
O3 Mo1 Ce1 126.80(18) . 3_645
O2 Mo1 Ce1 45.50(18) . 3_645
O5 Mo1 Ce1 103.12(18) . 3_645
O5 Mo1 Ce1 136.00(18) 5_665 3_645
O1 Mo1 Ce1 69.37(18) . 3_645
Mo1 Mo1 Ce1 138.04(4) 5_665 3_645
Ce1 Mo1 Ce1 115.40(3) 3_644 3_645
O4 Mo1 Ce2 135.46(19) . 6
O3 Mo1 Ce2 43.11(18) . 6
O2 Mo1 Ce2 47.05(17) . 6
O5 Mo1 Ce2 99.37(18) . 6
O5 Mo1 Ce2 126.11(17) 5_665 6
O1 Mo1 Ce2 78.75(16) . 6
Mo1 Mo1 Ce2 126.27(4) 5_665 6
Ce1 Mo1 Ce2 74.508(19) 3_644 6
Ce1 Mo1 Ce2 86.29(2) 3_645 6
O4 Mo1 Ce2 98.5(2) . 3_645
O3 Mo1 Ce2 95.92(17) . 3_645
O2 Mo1 Ce2 40.89(17) . 3_645
O5 Mo1 Ce2 46.00(18) . 3_645
O5 Mo1 Ce2 145.43(17) 5_665 3_645
O1 Mo1 Ce2 127.28(17) . 3_645
Mo1 Mo1 Ce2 97.25(4) 5_665 3_645
Ce1 Mo1 Ce2 140.41(3) 3_644 3_645
Ce1 Mo1 Ce2 69.93(2) 3_645 3_645
Ce2 Mo1 Ce2 66.57(2) 6 3_645
O4 Mo1 Ce1 46.6(2) . .
O3 Mo1 Ce1 115.24(18) . .
O2 Mo1 Ce1 107.58(18) . .
O5 Mo1 Ce1 140.60(18) . .
O5 Mo1 Ce1 70.24(17) 5_665 .
O1 Mo1 Ce1 39.30(16) . .
Mo1 Mo1 Ce1 108.57(4) 5_665 .
Ce1 Mo1 Ce1 68.251(19) 3_644 .
Ce1 Mo1 Ce1 68.113(18) 3_645 .
Ce2 Mo1 Ce1 117.50(2) 6 .
Ce2 Mo1 Ce1 137.32(3) 3_645 .
Mo1 O1 Ce1 104.4(2) . .
Mo1 O1 Ce1 91.7(2) . 3_644
Ce1 O1 Ce1 109.1(3) . 3_644
Mo1 O1 Ce1 140.9(3) . 2_655
Ce1 O1 Ce1 103.2(2) . 2_655
Ce1 O1 Ce1 104.7(2) 3_644 2_655
Mo1 O2 Ce1 99.0(2) . 3_645
Mo1 O2 Ce2 107.6(3) . 3_645
Ce1 O2 Ce2 109.2(2) 3_645 3_645
Mo1 O2 Ce2 99.4(2) . 6
Ce1 O2 Ce2 138.2(2) 3_645 6
Ce2 O2 Ce2 100.4(2) 3_645 6
Mo1 O3 Ce2 105.0(3) . 6
Mo1 O3 Ce1 97.3(2) . 3_644
Ce2 O3 Ce1 112.8(2) 6 3_644
Mo1 O3 Ce2 137.9(3) . 3_644
Ce2 O3 Ce2 101.4(2) 6 3_644
Ce1 O3 Ce2 101.9(2) 3_644 3_644
Mo1 O4 Ce2 139.4(3) . 7_576
Mo1 O4 Ce1 96.9(2) . 3_645
Ce2 O4 Ce1 109.8(2) 7_576 3_645
Mo1 O4 Ce1 103.5(3) . .
Ce2 O4 Ce1 103.7(2) 7_576 .
Ce1 O4 Ce1 95.6(2) 3_645 .
Mo1 O5 Mo1 80.1(2) . 5_665
Mo1 O5 Ce2 101.3(2) . 3_645
Mo1 O5 Ce2 173.4(3) 5_665 3_645
Mo1 O5 Ce1 140.1(3) . 7_576
Mo1 O5 Ce1 83.1(2) 5_665 7_576
Ce2 O5 Ce1 99.5(2) 3_645 7_576
Ce2 O6 Ce2 109.984(12) 7_575 .
Ce2 O6 Ce2 109.984(12) 7_575 2_665
Ce2 O6 Ce2 108.45(2) . 2_665
Ce2 O6 Ce2 108.45(2) 7_575 8_755
Ce2 O6 Ce2 109.984(12) . 8_755
Ce2 O6 Ce2 109.984(12) 2_665 8_755
Ce2 O7 Ce2 106.75(2) 7_576 8_756
Ce2 O7 Ce2 110.851(12) 7_576 2_665
Ce2 O7 Ce2 110.851(12) 8_756 2_665
Ce2 O7 Ce2 110.851(12) 7_576 .
Ce2 O7 Ce2 110.851(12) 8_756 .
Ce2 O7 Ce2 106.75(2) 2_665 .

loop_
_geom_bond_atom_site_label_1
_geom_bond_atom_site_label_2
_geom_bond_distance
_geom_bond_site_symmetry_2
Ce1 O1 2.354(6) .
Ce1 O2 2.405(6) 4_564
Ce1 O1 2.418(7) 4_565
Ce1 O3 2.481(6) 4_565
Ce1 O1 2.492(6) 2_655
Ce1 O4 2.559(6) 4_564
Ce1 O4 2.689(6) .
Ce1 O5 2.861(6) 8_756
Ce1 Mo1 3.3173(10) 4_565
Ce1 Mo1 3.3308(10) 4_564
Ce1 Mo1 3.5998(9) .
Ce1 Ce1 3.7998(10) 2_655
Ce2 O6 2.3656(5) .
Ce2 O7 2.3915(5) .
Ce2 O2 2.450(6) 4_564
Ce2 O3 2.470(6) 6_665
Ce2 O4 2.554(6) 8_756
Ce2 O2 2.590(6) 6_665
Ce2 O3 2.617(6) 4_565
Ce2 O5 2.618(6) 4_564
Ce2 Mo1 3.4918(9) 6_665
Ce2 Mo1 3.5689(9) 4_564
Ce2 Ce2 3.8385(10) 2_665
Ce2 Ce2 3.8752(9) 7_575
Mo1 O4 1.847(6) .
Mo1 O3 1.909(6) .
Mo1 O2 1.958(6) .
Mo1 O5 1.967(6) .
Mo1 O5 2.056(6) 5_665
Mo1 O1 2.200(7) .
Mo1 Mo1 2.5892(15) 5_665
Mo1 Ce1 3.3173(10) 3_644
Mo1 Ce1 3.3308(10) 3_645
Mo1 Ce2 3.4918(9) 6
Mo1 Ce2 3.5689(9) 3_645
O1 Ce1 2.418(7) 3_644
O1 Ce1 2.492(6) 2_655
O2 Ce1 2.405(6) 3_645
O2 Ce2 2.450(6) 3_645
O2 Ce2 2.590(6) 6
O3 Ce2 2.470(6) 6
O3 Ce1 2.481(6) 3_644
O3 Ce2 2.617(6) 3_644
O4 Ce2 2.554(6) 7_576
O4 Ce1 2.559(6) 3_645
O5 Mo1 2.056(6) 5_665
O5 Ce2 2.618(6) 3_645
O5 Ce1 2.861(6) 7_576
O6 Ce2 2.3656(5) 7_575
O6 Ce2 2.3656(5) 2_665
O6 Ce2 2.3656(5) 8_755
O7 Ce2 2.3915(5) 7_576
O7 Ce2 2.3915(5) 8_756
O7 Ce2 2.3915(5) 2_665
